data_4132075
loop_
_publ_author_name
'Harper, Matthew J.'
'Arthur, Christopher J.'
'Crosby, John'
'Emmett, Edward J.'
'Falconer, Rosalyn L.'
'Fensham-Smith, Andrew J'
'Gates, Paul J.'
'Leman, Thomas'
'McGrady, John E.'
'Bower, John F.'
'Russell, Christopher A.'

_publ_section_title
;
 Oxidative Addition, Transmetalation, and Reductive Elimination at a
 2,2'-Bipyridyl-Ligated Gold Center.
;
_journal_issue 12
_journal_name_full 'Journal of the American Chemical Society'
_journal_page_first 4440
_journal_page_last 4445
_journal_paper_doi 10.1021/jacs.8b01411
_journal_volume 140
_journal_year 2018
_chemical_formula_moiety 'C14 H9 Au F2 I N2 S, C2 F6 N O4 S2'
_chemical_formula_sum 'C16 H9 Au F8 I N3 O4 S3'
_chemical_formula_weight 879.31
_space_group_crystal_system monoclinic
_space_group_IT_number 14
_space_group_name_Hall '-P 2ybc'
_space_group_name_H-M_alt 'P 1 21/c 1'
_atom_sites_solution_hydrogens geom
_atom_sites_solution_primary direct
_audit_creation_date 2017-06-08
_audit_creation_method
;
Olex2 1.2
(compiled 2017.03.28 svn.r3405 for OlexSys, GUI svn.r5337)
;
_cell_angle_alpha 90
_cell_angle_beta 108.4823(10)
_cell_angle_gamma 90
_cell_formula_units_Z 4
_cell_length_a 14.6761(3)
_cell_length_b 10.1045(2)
_cell_length_c 16.7196(3)
_cell_measurement_reflns_used 9975
_cell_measurement_temperature 100(2)
_cell_measurement_theta_max 30.03
_cell_measurement_theta_min 2.49
_cell_volume 2351.54(8)
_computing_cell_refinement 'SAINT v8.37A (Bruker, 2015)'
_computing_data_reduction 'SAINT v8.37A (Bruker, 2015)'
_computing_molecular_graphics 'Olex2 (Dolomanov et al., 2009)'
_computing_publication_material 'Olex2 (Dolomanov et al., 2009)'
_computing_structure_refinement 'ShelXL (Sheldrick, 2015)'
_computing_structure_solution 'ShelXS (Sheldrick, 2008)'
_diffrn_ambient_temperature 100.02
_diffrn_detector 'Bruker area detector'
_diffrn_detector_type 'CCD area detector'
_diffrn_measured_fraction_theta_full 1.000
_diffrn_measured_fraction_theta_max 0.998
_diffrn_measurement_device 'Bruker Apex II kappa CCD area detector'
_diffrn_measurement_device_type 'Bruker Apex II kappa CCD area detector'
_diffrn_measurement_method '\f and \w scans'
_diffrn_radiation_monochromator graphite
_diffrn_radiation_type MoK\a
_diffrn_radiation_wavelength 0.71073
_diffrn_reflns_av_R_equivalents 0.0409
_diffrn_reflns_av_unetI/netI 0.0252
_diffrn_reflns_Laue_measured_fraction_full 1.000
_diffrn_reflns_Laue_measured_fraction_max 0.998
_diffrn_reflns_limit_h_max 20
_diffrn_reflns_limit_h_min -20
_diffrn_reflns_limit_k_max 14
_diffrn_reflns_limit_k_min -14
_diffrn_reflns_limit_l_max 23
_diffrn_reflns_limit_l_min -23
_diffrn_reflns_number 52232
_diffrn_reflns_point_group_measured_fraction_full 1.000
_diffrn_reflns_point_group_measured_fraction_max 0.998
_diffrn_reflns_theta_full 25.242
_diffrn_reflns_theta_max 30.110
_diffrn_reflns_theta_min 2.390
_diffrn_source 'fine-focus sealed tube'
_diffrn_standards_number 0
_exptl_absorpt_coefficient_mu 7.930
_exptl_absorpt_correction_T_max 0.7460
_exptl_absorpt_correction_T_min 0.5217
_exptl_absorpt_correction_type multi-scan
_exptl_absorpt_process_details
'SADABS-2014/5 (Bruker,2014/5) was used for absorption correction. wR2(int) was 0.0843 before and 0.0492 after correction. The Ratio of minimum to maximum transmission is 0.6993. The \l/2 correction factor is Not present.'
_exptl_crystal_colour 'clear orange'
_exptl_crystal_colour_lustre clear
_exptl_crystal_colour_primary orange
_exptl_crystal_density_diffrn 2.484
_exptl_crystal_description block
_exptl_crystal_F_000 1640
_exptl_crystal_recrystallization_method
'Crystallised from a dichloromethane solution layered with hexane at -20 degreesC.'
_exptl_crystal_size_max 0.201
_exptl_crystal_size_mid 0.145
_exptl_crystal_size_min 0.084
_refine_diff_density_max 1.833
_refine_diff_density_min -0.581
_refine_diff_density_rms 0.119
_refine_ls_extinction_method none
_refine_ls_goodness_of_fit_ref 1.022
_refine_ls_hydrogen_treatment constr
_refine_ls_matrix_type full
_refine_ls_number_parameters 389
_refine_ls_number_reflns 6907
_refine_ls_number_restraints 222
_refine_ls_restrained_S_all 1.016
_refine_ls_R_factor_all 0.0264
_refine_ls_R_factor_gt 0.0208
_refine_ls_shift/su_max 0.001
_refine_ls_shift/su_mean 0.000
_refine_ls_structure_factor_coef Fsqd
_refine_ls_weighting_details 'w=1/[\s^2^(Fo^2^)+(0.0147P)^2^+4.1355P] where P=(Fo^2^+2Fc^2^)/3'
_refine_ls_weighting_scheme calc
_refine_ls_wR_factor_gt 0.0435
_refine_ls_wR_factor_ref 0.0451
_reflns_Friedel_coverage 0.000
_reflns_number_gt 6096
_reflns_number_total 6907
_reflns_threshold_expression 'I > 2\s(I)'
_cod_data_source_file ja8b01411_si_008.cif
_cod_data_source_block test1
_cod_database_code 4132075
_shelxl_version_number 2013-4
_shelx_space_group_comment
;
The symmetry employed for this shelxl refinement is uniquely defined
by the following loop, which should always be used as a source of
symmetry information in preference to the above space-group names.
They are only intended as comments.
;
_olex2_refinement_description
;
1. Fixed Uiso
 At 1.2 times of:
  All C(H) groups
2. Restrained distances
 S2-C15 \\sim S2A-C15A
 with sigma of 0.01
 S2-N3 \\sim S2A-N3
 with sigma of 0.01
 F3-F4 \\sim F3A-F4A \\sim F4-F5 \\sim F4A-F5A \\sim F5-F3 \\sim F5A-F3A
 with sigma of 0.01
 S2-O1 \\sim S2A-O1A \\sim S2-O2 \\sim S2A-O2A
 with sigma of 0.01
 O1-O2 \\sim O1A-O2A
 with sigma of 0.01
3. Uiso/Uaniso restraints and constraints
C15 \\sim C15A \\sim F3 \\sim F3A \\sim F4 \\sim F4A \\sim F5 \\sim F5A \\sim
O1 \\sim O1A \\sim O2 \\sim O2A \\sim S2 \\sim S2A: within 2A with sigma of
0.005 and sigma for terminal atoms of 0.01
4. Others
 Sof(C15A)=Sof(F3A)=Sof(F4A)=Sof(F5A)=Sof(O1A)=Sof(O2A)=Sof(S2A)=1-FVAR(1)
 Sof(C15)=Sof(F3)=Sof(F4)=Sof(F5)=Sof(O1)=Sof(O2)=Sof(S2)=FVAR(1)
5.a Aromatic/amide H refined with riding coordinates:
 C1(H1), C3(H3), C4(H4), C7(H7), C8(H8), C10(H10), C12(H12), C13(H13), C14(H14)
;
_olex2_submission_special_instructions 'No special instructions were received'

loop_
_space_group_symop_operation_xyz
'x, y, z'
'-x, y+1/2, -z+1/2'
'-x, -y, -z'
'x, -y-1/2, z-1/2'

loop_
_atom_site_label
_atom_site_type_symbol
_atom_site_fract_x
_atom_site_fract_y
_atom_site_fract_z
_atom_site_U_iso_or_equiv
_atom_site_adp_type
_atom_site_occupancy
_atom_site_site_symmetry_order
_atom_site_calc_flag
_atom_site_refinement_flags_posn
_atom_site_refinement_flags_adp
_atom_site_refinement_flags_occupancy
_atom_site_disorder_assembly
_atom_site_disorder_group
Au1 Au 0.20942(2) 0.99516(2) 0.23960(2) 0.01283(3) Uani 1 1 d . . . . .
C1 C 0.0353(2) 0.8161(3) 0.15399(18) 0.0192(6) Uani 1 1 d . . . . .
H1 H 0.0008 0.8958 0.1352 0.023 Uiso 1 1 calc R . . . .
C2 C -0.0103(2) 0.6959(3) 0.13255(19) 0.0208(6) Uani 1 1 d . . . . .
C3 C 0.0373(2) 0.5790(3) 0.15783(19) 0.0213(6) Uani 1 1 d . . . . .
H3 H 0.0056 0.4963 0.1429 0.026 Uiso 1 1 calc R . . . .
C4 C 0.1331(2) 0.5852(3) 0.20574(18) 0.0176(5) Uani 1 1 d . . . . .
H4 H 0.1686 0.5062 0.2243 0.021 Uiso 1 1 calc R . . . .
C5 C 0.17683(19) 0.7073(3) 0.22654(17) 0.0142(5) Uani 1 1 d . . . . .
C6 C 0.27873(18) 0.7234(3) 0.27828(16) 0.0130(5) Uani 1 1 d . . . . .
C7 C 0.3409(2) 0.6188(3) 0.30856(17) 0.0159(5) Uani 1 1 d . . . . .
H7 H 0.3195 0.5307 0.2940 0.019 Uiso 1 1 calc R . . . .
C8 C 0.4337(2) 0.6417(3) 0.35982(17) 0.0173(5) Uani 1 1 d . . . . .
H8 H 0.4771 0.5708 0.3814 0.021 Uiso 1 1 calc R . . . .
C9 C 0.46107(19) 0.7712(3) 0.37848(17) 0.0170(5) Uani 1 1 d . . . . .
C10 C 0.3993(2) 0.8747(3) 0.34655(17) 0.0166(5) Uani 1 1 d . . . . .
H10 H 0.4202 0.9634 0.3596 0.020 Uiso 1 1 calc R . . . .
C11 C 0.30165(19) 1.1440(3) 0.28219(18) 0.0161(5) Uani 1 1 d . . . . .
C12 C 0.32120(19) 1.2085(2) 0.36012(17) 0.0148(5) Uani 1 1 d . . . . .
H12 H 0.2841 1.2014 0.3973 0.018 Uiso 1 1 calc R . . . .
C13 C 0.4076(2) 1.2878(3) 0.37464(19) 0.0216(6) Uani 1 1 d . . . . .
H13 H 0.4342 1.3394 0.4241 0.026 Uiso 1 1 calc R . . . .
C14 C 0.4468(2) 1.2817(3) 0.3117(2) 0.0248(6) Uani 1 1 d . . . . .
H14 H 0.5034 1.3280 0.3122 0.030 Uiso 1 1 calc R . . . .
F1 F -0.10327(12) 0.69623(18) 0.08610(14) 0.0329(5) Uani 1 1 d . . . . .
F2 F 0.54982(12) 0.79992(18) 0.42888(11) 0.0264(4) Uani 1 1 d . . . . .
I1 I 0.08453(2) 1.17037(2) 0.16889(2) 0.02111(4) Uani 1 1 d . . . . .
N1 N 0.12721(16) 0.8212(2) 0.20089(14) 0.0144(4) Uani 1 1 d . . . . .
N2 N 0.30940(16) 0.8496(2) 0.29682(14) 0.0138(4) Uani 1 1 d . . . . .
S1 S 0.38301(6) 1.18104(8) 0.23107(5) 0.02765(17) Uani 1 1 d . . . . .
C15 C 0.2668(8) 0.9531(13) 0.5386(9) 0.0239(13) Uani 0.51(2) 1 d D U P A 1
C15A C 0.2883(9) 0.9501(13) 0.5402(9) 0.0240(14) Uani 0.49(2) 1 d D U P A 2
C16 C 0.2182(2) 0.4655(3) 0.48572(18) 0.0184(5) Uani 1 1 d . . . . .
F3 F 0.2101(9) 1.0481(8) 0.5518(6) 0.0373(17) Uani 0.51(2) 1 d D U P A 1
F3A F 0.2438(8) 1.0622(9) 0.5477(6) 0.0377(17) Uani 0.49(2) 1 d D U P A 2
F4 F 0.3211(8) 1.0047(10) 0.4962(5) 0.0368(16) Uani 0.51(2) 1 d D U P A 1
F4A F 0.3544(9) 0.9763(9) 0.5047(6) 0.0353(16) Uani 0.49(2) 1 d D U P A 2
F5 F 0.3268(13) 0.9180(17) 0.6155(9) 0.033(2) Uani 0.51(2) 1 d D U P A 1
F5A F 0.3275(13) 0.8980(16) 0.6151(9) 0.0293(19) Uani 0.49(2) 1 d D U P A 2
F6 F 0.20711(14) 0.44910(18) 0.40399(11) 0.0262(4) Uani 1 1 d . . . . .
F7 F 0.24856(14) 0.35280(17) 0.52565(12) 0.0278(4) Uani 1 1 d . . . . .
F8 F 0.13306(13) 0.49488(18) 0.49287(13) 0.0274(4) Uani 1 1 d . . . . .
N3 N 0.26958(16) 0.7154(2) 0.46819(14) 0.0152(4) Uani 1 1 d D . . . .
O1 O 0.1298(10) 0.7761(13) 0.5228(9) 0.0173(17) Uani 0.51(2) 1 d D U P A 1
O1A O 0.1417(11) 0.8019(13) 0.5289(10) 0.021(2) Uani 0.49(2) 1 d D U P A 2
O2 O 0.1503(13) 0.8716(14) 0.3946(9) 0.020(2) Uani 0.51(2) 1 d D U P A 1
O2A O 0.1579(14) 0.8968(15) 0.3987(9) 0.021(2) Uani 0.49(2) 1 d D U P A 2
O3 O 0.30289(15) 0.6138(2) 0.61526(12) 0.0202(4) Uani 1 1 d . . . . .
O4 O 0.39307(14) 0.5468(2) 0.52055(13) 0.0203(4) Uani 1 1 d . . . . .
S2 S 0.1926(6) 0.8179(9) 0.4776(8) 0.0162(10) Uani 0.51(2) 1 d D U P A 1
S2A S 0.2000(7) 0.8302(10) 0.4773(8) 0.0176(10) Uani 0.49(2) 1 d D U P A 2
S3 S 0.30611(5) 0.59618(6) 0.53114(4) 0.01381(12) Uani 1 1 d . . . . .

loop_
_atom_site_aniso_label
_atom_site_aniso_U_11
_atom_site_aniso_U_22
_atom_site_aniso_U_33
_atom_site_aniso_U_23
_atom_site_aniso_U_13
_atom_site_aniso_U_12
Au1 0.01222(5) 0.01231(5) 0.01347(5) 0.00018(4) 0.00339(3) 0.00070(4)
C1 0.0124(12) 0.0210(13) 0.0213(14) 0.0010(11) 0.0011(11) 0.0013(10)
C2 0.0107(12) 0.0241(14) 0.0246(15) 0.0018(12) 0.0012(11) -0.0010(10)
C3 0.0163(14) 0.0211(14) 0.0255(15) 0.0002(11) 0.0054(12) -0.0027(11)
C4 0.0171(13) 0.0163(12) 0.0187(14) 0.0035(10) 0.0046(11) 0.0003(10)
C5 0.0143(12) 0.0174(12) 0.0114(12) 0.0020(10) 0.0047(10) 0.0024(10)
C6 0.0125(12) 0.0179(12) 0.0084(11) 0.0009(9) 0.0031(9) 0.0007(9)
C7 0.0178(13) 0.0151(12) 0.0142(12) 0.0017(10) 0.0041(10) 0.0014(10)
C8 0.0173(13) 0.0200(13) 0.0141(12) 0.0042(10) 0.0041(10) 0.0054(10)
C9 0.0112(12) 0.0231(13) 0.0134(12) 0.0011(10) -0.0007(10) -0.0002(10)
C10 0.0151(13) 0.0180(12) 0.0156(13) -0.0006(10) 0.0031(10) -0.0015(10)
C11 0.0140(12) 0.0151(12) 0.0187(13) 0.0024(10) 0.0043(10) 0.0004(10)
C12 0.0145(12) 0.0082(10) 0.0181(13) -0.0018(9) 0.0003(10) 0.0006(9)
C13 0.0235(15) 0.0174(13) 0.0187(14) -0.0024(11) -0.0006(12) -0.0006(11)
C14 0.0249(16) 0.0215(14) 0.0271(16) -0.0037(12) 0.0068(13) -0.0072(12)
F1 0.0128(8) 0.0248(9) 0.0510(13) 0.0010(9) -0.0044(8) -0.0027(7)
F2 0.0145(8) 0.0303(9) 0.0266(9) -0.0004(8) -0.0047(7) -0.0005(7)
I1 0.01900(9) 0.01638(8) 0.02582(10) 0.00178(7) 0.00408(7) 0.00481(7)
N1 0.0133(10) 0.0152(10) 0.0134(10) 0.0014(8) 0.0027(9) 0.0000(8)
N2 0.0128(10) 0.0157(10) 0.0127(10) 0.0009(8) 0.0039(8) -0.0001(8)
S1 0.0276(4) 0.0335(4) 0.0240(4) -0.0077(3) 0.0111(3) -0.0127(3)
C15 0.033(3) 0.0182(19) 0.0196(19) 0.0026(17) 0.008(2) -0.001(2)
C15A 0.033(3) 0.0171(19) 0.0204(19) -0.0007(18) 0.006(2) 0.001(2)
C16 0.0164(13) 0.0186(13) 0.0180(14) -0.0015(10) 0.0025(11) -0.0012(10)
F3 0.056(4) 0.016(2) 0.036(2) -0.0083(19) 0.008(3) 0.004(3)
F3A 0.048(4) 0.018(2) 0.038(3) -0.007(2) 0.001(3) 0.006(3)
F4 0.047(4) 0.028(3) 0.034(2) 0.001(2) 0.011(3) -0.016(3)
F4A 0.047(4) 0.027(3) 0.035(3) -0.002(2) 0.016(3) -0.013(3)
F5 0.050(3) 0.018(4) 0.023(3) 0.000(3) 0.001(3) -0.005(3)
F5A 0.045(3) 0.014(4) 0.021(3) -0.002(2) -0.002(3) -0.004(3)
F6 0.0331(10) 0.0259(9) 0.0168(9) -0.0044(7) 0.0039(8) -0.0048(8)
F7 0.0320(10) 0.0170(8) 0.0274(10) 0.0047(7) -0.0007(8) -0.0032(7)
F8 0.0163(8) 0.0313(10) 0.0334(10) -0.0013(8) 0.0062(8) -0.0056(7)
N3 0.0161(11) 0.0154(10) 0.0145(11) 0.0022(8) 0.0053(9) 0.0042(8)
O1 0.018(3) 0.015(4) 0.022(3) -0.005(3) 0.012(2) -0.004(3)
O1A 0.024(4) 0.014(4) 0.025(3) -0.005(3) 0.007(3) 0.000(3)
O2 0.031(3) 0.011(4) 0.016(3) -0.003(3) 0.004(2) 0.008(3)
O2A 0.031(4) 0.013(5) 0.015(3) 0.000(3) 0.004(3) 0.009(3)
O3 0.0245(11) 0.0220(10) 0.0126(9) 0.0011(8) 0.0038(8) -0.0009(8)
O4 0.0135(9) 0.0249(10) 0.0200(10) 0.0033(8) 0.0016(8) 0.0045(8)
S2 0.0206(14) 0.0142(15) 0.0127(12) 0.0006(11) 0.0037(11) 0.0022(11)
S2A 0.0240(16) 0.0152(16) 0.0150(13) 0.0015(13) 0.0085(13) 0.0065(15)
S3 0.0128(3) 0.0150(3) 0.0120(3) 0.0013(2) 0.0015(2) 0.0005(2)

loop_
_atom_type_symbol
_atom_type_description
_atom_type_scat_dispersion_real
_atom_type_scat_dispersion_imag
_atom_type_scat_source
C C 0.0033 0.0016 'International Tables Vol C Tables 4.2.6.8 and 6.1.1.4'
H H 0.0000 0.0000 'International Tables Vol C Tables 4.2.6.8 and 6.1.1.4'
Au Au -2.0133 8.8022 'International Tables Vol C Tables 4.2.6.8 and 6.1.1.4'
F F 0.0171 0.0103 'International Tables Vol C Tables 4.2.6.8 and 6.1.1.4'
I I -0.4742 1.8119 'International Tables Vol C Tables 4.2.6.8 and 6.1.1.4'
N N 0.0061 0.0033 'International Tables Vol C Tables 4.2.6.8 and 6.1.1.4'
O O 0.0106 0.0060 'International Tables Vol C Tables 4.2.6.8 and 6.1.1.4'
S S 0.1246 0.1234 'International Tables Vol C Tables 4.2.6.8 and 6.1.1.4'

loop_
_geom_angle_atom_site_label_1
_geom_angle_atom_site_label_2
_geom_angle_atom_site_label_3
_geom_angle
C11 Au1 I1 87.07(8)
C11 Au1 N1 172.58(10)
C11 Au1 N2 93.94(10)
N1 Au1 I1 100.29(6)
N2 Au1 I1 178.97(6)
N2 Au1 N1 78.70(9)
C2 C1 H1 119.8
N1 C1 H1 119.8
N1 C1 C2 120.4(3)
C3 C2 C1 121.5(3)
F1 C2 C1 118.0(3)
F1 C2 C3 120.5(3)
C2 C3 H3 121.1
C2 C3 C4 117.7(3)
C4 C3 H3 121.1
C3 C4 H4 120.2
C3 C4 C5 119.5(3)
C5 C4 H4 120.2
C4 C5 C6 123.2(2)
N1 C5 C4 121.1(2)
N1 C5 C6 115.7(2)
C7 C6 C5 123.9(2)
N2 C6 C5 115.9(2)
N2 C6 C7 120.2(2)
C6 C7 H7 119.8
C8 C7 C6 120.4(3)
C8 C7 H7 119.8
C7 C8 H8 121.3
C9 C8 C7 117.4(2)
C9 C8 H8 121.3
C8 C9 C10 121.8(3)
F2 C9 C8 120.3(2)
F2 C9 C10 118.0(2)
C9 C10 H10 120.2
N2 C10 C9 119.6(3)
N2 C10 H10 120.2
C12 C11 Au1 126.6(2)
C12 C11 S1 113.1(2)
S1 C11 Au1 119.12(15)
C11 C12 H12 125.6
C11 C12 C13 108.8(3)
C13 C12 H12 125.6
C12 C13 H13 122.9
C14 C13 C12 114.2(3)
C14 C13 H13 122.9
C13 C14 H14 123.9
C13 C14 S1 112.2(2)
S1 C14 H14 123.9
C1 N1 Au1 125.92(19)
C1 N1 C5 119.8(2)
C5 N1 Au1 114.28(17)
C6 N2 Au1 115.14(17)
C10 N2 Au1 124.21(18)
C10 N2 C6 120.6(2)
C14 S1 C11 91.76(15)
F3 C15 F5 106.4(11)
F3 C15 S2 109.6(6)
F4 C15 F3 108.5(10)
F4 C15 F5 106.8(10)
F4 C15 S2 110.2(9)
F5 C15 S2 115.0(13)
F3A C15A S2A 109.6(6)
F4A C15A F3A 109.0(11)
F4A C15A S2A 111.2(9)
F5A C15A F3A 109.3(12)
F5A C15A F4A 110.4(10)
F5A C15A S2A 107.3(14)
F6 C16 S3 110.8(2)
F7 C16 F6 108.8(2)
F7 C16 F8 108.8(2)
F7 C16 S3 109.31(19)
F8 C16 F6 107.9(2)
F8 C16 S3 111.16(19)
S3 N3 S2 122.5(5)
S3 N3 S2A 126.0(5)
N3 S2 C15 103.1(7)
O1 S2 C15 107.1(7)
O1 S2 N3 117.5(9)
O1 S2 O2 118.0(6)
O2 S2 C15 104.7(8)
O2 S2 N3 104.8(10)
N3 S2A C15A 100.3(7)
O1A S2A C15A 103.6(8)
O1A S2A N3 116.1(9)
O1A S2A O2A 119.0(6)
O2A S2A C15A 103.6(9)
O2A S2A N3 111.1(10)
N3 S3 C16 103.16(13)
O3 S3 C16 104.96(13)
O3 S3 N3 116.74(12)
O4 S3 C16 103.62(13)
O4 S3 N3 108.12(12)
O4 S3 O3 118.19(13)

loop_
_geom_bond_atom_site_label_1
_geom_bond_atom_site_label_2
_geom_bond_distance
Au1 C11 1.998(3)
Au1 I1 2.5530(2)
Au1 N1 2.114(2)
Au1 N2 2.084(2)
C1 H1 0.9500
C1 C2 1.378(4)
C1 N1 1.330(3)
C2 C3 1.369(4)
C2 F1 1.339(3)
C3 H3 0.9500
C3 C4 1.380(4)
C4 H4 0.9500
C4 C5 1.384(4)
C5 C6 1.480(4)
C5 N1 1.356(3)
C6 C7 1.382(4)
C6 N2 1.356(3)
C7 H7 0.9500
C7 C8 1.380(4)
C8 H8 0.9500
C8 C9 1.375(4)
C9 C10 1.376(4)
C9 F2 1.340(3)
C10 H10 0.9500
C10 N2 1.342(3)
C11 C12 1.403(4)
C11 S1 1.716(3)
C12 H12 0.9500
C12 C13 1.454(4)
C13 H13 0.9500
C13 C14 1.351(4)
C14 H14 0.9500
C14 S1 1.712(3)
C15 F3 1.334(13)
C15 F4 1.330(15)
C15 F5 1.355(17)
C15 S2 1.840(6)
C15A F3A 1.333(13)
C15A F4A 1.314(15)
C15A F5A 1.311(17)
C15A S2A 1.841(6)
C16 F6 1.334(3)
C16 F7 1.324(3)
C16 F8 1.326(3)
C16 S3 1.834(3)
N3 S2 1.577(5)
N3 S2A 1.584(5)
N3 S3 1.577(2)
O1 S2 1.429(5)
O1A S2A 1.424(6)
O2 S2 1.436(5)
O2A S2A 1.431(6)
O3 S3 1.433(2)
O4 S3 1.432(2)

loop_
_geom_torsion_atom_site_label_1
_geom_torsion_atom_site_label_2
_geom_torsion_atom_site_label_3
_geom_torsion_atom_site_label_4
_geom_torsion
Au1 C11 C12 C13 166.6(2)
Au1 C11 S1 C14 -167.69(17)
C1 C2 C3 C4 -0.1(5)
C2 C1 N1 Au1 179.6(2)
C2 C1 N1 C5 1.1(4)
C2 C3 C4 C5 0.3(4)
C3 C4 C5 C6 179.4(3)
C3 C4 C5 N1 0.2(4)
C4 C5 C6 C7 2.2(4)
C4 C5 C6 N2 -176.6(3)
C4 C5 N1 Au1 -179.6(2)
C4 C5 N1 C1 -0.9(4)
C5 C6 C7 C8 -176.9(3)
C5 C6 N2 Au1 -5.1(3)
C5 C6 N2 C10 177.0(2)
C6 C5 N1 Au1 1.2(3)
C6 C5 N1 C1 179.9(2)
C6 C7 C8 C9 -0.4(4)
C7 C6 N2 Au1 176.1(2)
C7 C6 N2 C10 -1.9(4)
C7 C8 C9 C10 -1.0(4)
C7 C8 C9 F2 179.0(2)
C8 C9 C10 N2 1.0(4)
C9 C10 N2 Au1 -177.3(2)
C9 C10 N2 C6 0.5(4)
C11 C12 C13 C14 0.4(3)
C12 C11 S1 C14 0.7(2)
C12 C13 C14 S1 0.1(3)
C13 C14 S1 C11 -0.5(3)
F1 C2 C3 C4 -179.9(3)
F2 C9 C10 N2 -179.0(2)
N1 C1 C2 C3 -0.6(5)
N1 C1 C2 F1 179.2(3)
N1 C5 C6 C7 -178.6(3)
N1 C5 C6 N2 2.6(4)
N2 C6 C7 C8 1.8(4)
S1 C11 C12 C13 -0.8(3)
F3 C15 S2 N3 -179.7(10)
F3 C15 S2 O1 -55.1(12)
F3 C15 S2 O2 70.9(12)
F3A C15A S2A N3 173.7(10)
F3A C15A S2A O1A -66.0(12)
F3A C15A S2A O2A 58.8(13)
F4 C15 S2 N3 61.0(10)
F4 C15 S2 O1 -174.5(9)
F4 C15 S2 O2 -48.4(11)
F4A C15A S2A N3 53.1(11)
F4A C15A S2A O1A 173.4(10)
F4A C15A S2A O2A -61.7(11)
F5 C15 S2 N3 -59.9(12)
F5 C15 S2 O1 64.7(12)
F5 C15 S2 O2 -169.3(12)
F5A C15A S2A N3 -67.7(11)
F5A C15A S2A O1A 52.6(12)
F5A C15A S2A O2A 177.4(12)
F6 C16 S3 N3 50.8(2)
F6 C16 S3 O3 173.58(19)
F6 C16 S3 O4 -61.8(2)
F7 C16 S3 N3 170.7(2)
F7 C16 S3 O3 -66.6(2)
F7 C16 S3 O4 58.0(2)
F8 C16 S3 N3 -69.1(2)
F8 C16 S3 O3 53.6(2)
F8 C16 S3 O4 178.2(2)
S2 N3 S2A C15A 145(9)
S2 N3 S2A O1A 34(9)
S2 N3 S2A O2A -106(9)
S2 N3 S3 C16 87.2(5)
S2 N3 S3 O3 -27.3(5)
S2 N3 S3 O4 -163.5(5)
S2A N3 S2 C15 -33(9)
S2A N3 S2 O1 -151(9)
S2A N3 S2 O2 76(9)
S2A N3 S3 C16 93.1(6)
S2A N3 S3 O3 -21.4(6)
S2A N3 S3 O4 -157.6(6)
S3 N3 S2 C15 94.2(7)
S3 N3 S2 O1 -23.3(10)
S3 N3 S2 O2 -156.5(6)
S3 N3 S2A C15A 89.1(8)
S3 N3 S2A O1A -21.7(11)
S3 N3 S2A O2A -161.8(7)
